data_8104347
loop_
_publ_author_name
'Herbstein, F.H.'
'Reisner, G.M.'

_publ_section_title
;
 Crystal chemistry of thiourea complexes of lead(II) salts crystal
 structure of bis(thiourea)lead(II) bromide (form I) Pb Br2 (S C (N H2)2)2
;
_journal_name_full 'Zeitschrift fuer Kristallographie (149,1979-)'
_journal_page_first 83
_journal_page_last 93
_journal_volume 169
_journal_year 1984
_chemical_formula_sum 'C2 H8 Br2 N4 Pb S2'
_chemical_name_systematic '(S C (N H2)2)2 (Pb Br2)'
_space_group_IT_number 4
_symmetry_space_group_name_Hall 'P 2yb'
_symmetry_space_group_name_H-M 'P 1 21 1'
_cell_angle_alpha 90
_cell_angle_beta 95.61
_cell_angle_gamma 90
_cell_formula_units_Z 8
_cell_length_a 13.608
_cell_length_b 26.771
_cell_length_c 6.016
_cell_volume 2181.130
_citation_journal_id_ASTM ZEKRDZ
_cod_data_source_file Herbstein_ZEKRDZ_1984_1967.cif
_cod_data_source_block C2H8Br2N4Pb1S2
_cod_original_cell_volume 2181.13
_cod_original_formula_sum 'C2 H8 Br2 N4 Pb1 S2'
_cod_database_code 8104347

loop_
_symmetry_equiv_pos_as_xyz
x,y,z
-x,y+1/2,-z

loop_
_atom_site_label
_atom_site_type_symbol
_atom_site_fract_x
_atom_site_fract_y
_atom_site_fract_z
_atom_site_occupancy
_atom_site_U_iso_or_equiv
Br4 Br-1 1.0253 0.6534 -0.0386 1 0.0
C2 C+4 0.811 0.886 -0.014 1 0.0
Pb2 Pb+2 0.9084 0.7512 -0.1327 1 0.0
N7 N-3 0.669 0.789 0.288 1 0.0
S8 S-2 0.1683 0.5071 -0.4942 1 0.0
Pb1 Pb+2 1.0983 0.8968 -0.1061 1 0.0
S1 S-2 1.3039 0.8924 0.0441 1 0.0
C5 C+4 0.814 0.649 -0.6 1 0.0
C3 C+4 1.205 0.773 0.05 1 0.0
Br7 Br-1 0.3768 0.5266 0.0963 1 0.0
N10 N-3 0.902 0.624 -0.555 1 0.0
Br2 Br-1 1.1302 1.0114 -0.1294 1 0.0
C6 C+4 0.233 0.648 -0.531 1 0.0
S5 S-2 0.7623 0.6736 -0.3854 1 0.0
C1 C+4 1.386 0.909 -0.175 1 0.0
N11 N-3 0.262 0.641 -0.751 1 0.0
Br8 Br-1 0.4149 0.4188 -0.4011 1 0.0
C4 C+4 0.627 0.788 0.098 1 0.0
S6 S-2 0.3257 0.6368 -0.3155 1 0.0
S7 S-2 0.5857 0.5664 -0.2556 1 0.0
N13 N-3 0.637 0.552 -0.671 1 0.0
N5 N-3 1.184 0.777 0.256 1 0.0
Br3 Br-1 0.9347 0.7667 0.3543 1 0.0
N8 N-3 0.535 0.809 0.062 1 0.0
N16 N-3 -0.001 0.527 -0.344 1 0.0
N15 N-3 0.129 0.523 -0.068 1 0.0
C7 C+4 0.658 0.542 -0.466 1 0.0
N12 N-3 0.15 0.666 -0.5 1 0.0
N1 N-3 0.45 0.933 -0.124 1 0.0
N14 N-3 0.732 0.512 -0.4 1 0.0
Br5 Br-1 0.511 0.6628 -0.846 1 0.0
N6 N-3 1.29 0.753 0.014 1 0.0
Br6 Br-1 0.4171 0.7713 -0.463 1 0.0
C8 C+4 0.094 0.521 -0.29 1 0.0
Br1 Br-1 1.0954 0.898 0.391 1 0.0
Pb3 Pb+2 0.54 0.6802 -0.3566 1 0.0
Pb4 Pb+2 0.374 0.5313 -0.3902 1 0.0
N2 N-3 1.341 0.899 -0.388 1 0.0
S2 S-2 0.8787 0.8619 -0.214 1 0.0
N4 N-3 0.72 0.903 -0.068 1 0.0
S3 S-2 1.1199 0.7889 -0.1787 1 0.0
N9 N-3 0.771 0.649 -0.809 1 0.0
N3 N-3 0.844 0.887 0.204 1 0.0
S4 S-2 0.6792 0.761 -0.1212 1 0.0
